data_7213777
loop_
_publ_author_name
'Ion, Adrian E.'
'Nica, Simona'
'Madalan, Augustin M.'
'Maxim, Catalin'
'Julve, Miguel'
'Lloret, Francesc'
'Andruh, Marius'

_publ_section_title
;
 One-dimensional coordination polymers constructed from di- and trinuclear
 {3d--4f} tectons. A new useful spacer in crystal engineering:
 1,3-bis(4-pyridyl)azulene
;
_journal_issue 3
_journal_name_full CrystEngComm
_journal_page_first 319
_journal_paper_doi 10.1039/c3ce41592a
_journal_volume 16
_journal_year 2014
_chemical_formula_sum 'C41 H37 Gd N8 Ni O13'
_chemical_formula_weight 1065.75
_chemical_name_systematic
;
 ?
;
_space_group_IT_number 14
_symmetry_cell_setting monoclinic
_symmetry_space_group_name_Hall '-P 2ybc'
_symmetry_space_group_name_H-M 'P 1 21/c 1'
_atom_sites_solution_hydrogens geom
_atom_sites_solution_primary direct
_atom_sites_solution_secondary difmap
_audit_creation_method SHELXL-97
_cell_angle_alpha 90.00
_cell_angle_beta 102.177(3)
_cell_angle_gamma 90.00
_cell_formula_units_Z 4
_cell_length_a 10.5623(5)
_cell_length_b 18.0907(5)
_cell_length_c 23.0081(10)
_cell_measurement_reflns_used 24713
_cell_measurement_temperature 293(2)
_cell_measurement_theta_max 27.31
_cell_measurement_theta_min 2.13
_cell_volume 4297.5(3)
_computing_cell_refinement X-Area
_computing_data_collection X-Area
_computing_data_reduction X-Area
_computing_structure_refinement 'SHELXL-97 (Sheldrick, 1997)'
_computing_structure_solution 'SHELXS-97 (Sheldrick, 1997)'
_diffrn_ambient_temperature 293(2)
_diffrn_measured_fraction_theta_full 0.960
_diffrn_measured_fraction_theta_max 0.960
_diffrn_measurement_device_type 'STOE IPDS II'
_diffrn_measurement_method 'omega scans'
_diffrn_radiation_monochromator graphite
_diffrn_radiation_source 'fine-focus sealed tube'
_diffrn_radiation_type MoK\a
_diffrn_radiation_wavelength 0.71073
_diffrn_reflns_av_R_equivalents 0.0509
_diffrn_reflns_av_sigmaI/netI 0.0376
_diffrn_reflns_limit_h_max 13
_diffrn_reflns_limit_h_min -13
_diffrn_reflns_limit_k_max 22
_diffrn_reflns_limit_k_min -23
_diffrn_reflns_limit_l_max 29
_diffrn_reflns_limit_l_min -29
_diffrn_reflns_number 37378
_diffrn_reflns_theta_full 27.31
_diffrn_reflns_theta_max 27.31
_diffrn_reflns_theta_min 2.13
_exptl_absorpt_coefficient_mu 2.042
_exptl_absorpt_correction_T_max 0.6112
_exptl_absorpt_correction_T_min 0.3647
_exptl_absorpt_correction_type multi-scan
_exptl_absorpt_process_details
;
[c.f. r.h. blessing, acta cryst. (1995), a51, 33-38]
;
_exptl_crystal_colour brown
_exptl_crystal_density_diffrn 1.647
_exptl_crystal_density_meas ?
_exptl_crystal_density_method 'not measured'
_exptl_crystal_description prism
_exptl_crystal_F_000 2140
_exptl_crystal_size_max 0.5
_exptl_crystal_size_mid 0.2
_exptl_crystal_size_min 0.15
_refine_diff_density_max 1.359
_refine_diff_density_min -0.741
_refine_diff_density_rms 0.093
_refine_ls_extinction_coef 0.00049(12)
_refine_ls_extinction_expression Fc^*^=kFc[1+0.001xFc^2^\l^3^/sin(2\q)]^-1/4^
_refine_ls_extinction_method SHELXL
_refine_ls_goodness_of_fit_ref 1.062
_refine_ls_hydrogen_treatment constr
_refine_ls_matrix_type full
_refine_ls_number_parameters 579
_refine_ls_number_reflns 9291
_refine_ls_number_restraints 0
_refine_ls_restrained_S_all 1.062
_refine_ls_R_factor_all 0.0607
_refine_ls_R_factor_gt 0.0461
_refine_ls_shift/su_max 0.001
_refine_ls_shift/su_mean 0.000
_refine_ls_structure_factor_coef Fsqd
_refine_ls_weighting_details 'calc w=1/[\s^2^(Fo^2^)+(0.0442P)^2^+8.0637P] where P=(Fo^2^+2Fc^2^)/3'
_refine_ls_weighting_scheme calc
_refine_ls_wR_factor_gt 0.1010
_refine_ls_wR_factor_ref 0.1068
_reflns_number_gt 7475
_reflns_number_total 9291
_reflns_threshold_expression >2sigma(I)
_cod_data_source_file c3ce41592a.txt
_cod_data_source_block shelxl
_cod_depositor_comments
;
The following automatic conversions were performed:

'_symmetry_cell_setting' value 'Monoclinic' changed to 'monoclinic'
according to
/usr/data/users/saulius/automatic-downloads/current/RSC/lib/dictionaries/cif_core.dic
dictionary named 'cif_core.dic' version 2.4.2 from 2011-04-26.

Automatic conversion script
Id: cif_fix_values 2281 2013-09-26 08:29:07Z andrius 

The following automatic conversions were performed:

'_exptl_crystal_density_meas' value 'not measured' was changed to '?'
- the value is perceived as not measured.

Automatic conversion script
Id: cif_fix_values 3008 2015-01-20 13:52:24Z robertas 
;
_cod_original_sg_symbol_H-M P21/c
_cod_database_code 7213777

loop_
_symmetry_equiv_pos_as_xyz
'x, y, z'
'-x, y+1/2, -z+1/2'
'-x, -y, -z'
'x, -y-1/2, z-1/2'

loop_
_atom_site_label
_atom_site_type_symbol
_atom_site_fract_x
_atom_site_fract_y
_atom_site_fract_z
_atom_site_U_iso_or_equiv
_atom_site_adp_type
_atom_site_occupancy
_atom_site_symmetry_multiplicity
_atom_site_calc_flag
_atom_site_refinement_flags
C1 C 0.3531(7) 0.2423(4) 0.4633(3) 0.0710(19) Uani 1 1 d .
H1A H 0.3614 0.2897 0.4825 0.106 Uiso 1 1 calc R
H1B H 0.4090 0.2074 0.4877 0.106 Uiso 1 1 calc R
H1C H 0.2650 0.2257 0.4576 0.106 Uiso 1 1 calc R
C2 C 0.3819(5) 0.1841(3) 0.3731(2) 0.0481(12) Uani 1 1 d .
C3 C 0.3303(7) 0.1188(3) 0.3881(3) 0.0635(16) Uani 1 1 d .
H3 H 0.2985 0.1157 0.4228 0.076 Uiso 1 1 calc R
C4 C 0.3258(7) 0.0576(3) 0.3516(3) 0.0716(19) Uani 1 1 d .
H4 H 0.2895 0.0136 0.3613 0.086 Uiso 1 1 calc R
C5 C 0.3751(6) 0.0620(3) 0.3008(3) 0.0594(14) Uani 1 1 d .
H5 H 0.3715 0.0209 0.2763 0.071 Uiso 1 1 calc R
C6 C 0.4308(5) 0.1278(3) 0.2858(2) 0.0423(10) Uani 1 1 d .
C7 C 0.4331(4) 0.1906(2) 0.32202(18) 0.0375(9) Uani 1 1 d .
C8 C 0.4909(5) 0.1239(3) 0.23445(19) 0.0432(11) Uani 1 1 d .
H8 H 0.4700 0.0831 0.2097 0.052 Uiso 1 1 calc R
C9 C 0.6256(6) 0.1529(3) 0.1684(2) 0.0564(14) Uani 1 1 d .
H9A H 0.5863 0.1842 0.1353 0.068 Uiso 1 1 calc R
H9B H 0.6062 0.1019 0.1568 0.068 Uiso 1 1 calc R
C10 C 0.7695(7) 0.1639(3) 0.1815(2) 0.0630(16) Uani 1 1 d .
H10A H 0.8048 0.1373 0.1519 0.076 Uiso 1 1 calc R
H10B H 0.8056 0.1421 0.2199 0.076 Uiso 1 1 calc R
C11 C 0.8135(7) 0.2430(4) 0.1822(3) 0.0688(17) Uani 1 1 d .
H11A H 0.9068 0.2435 0.1867 0.083 Uiso 1 1 calc R
H11B H 0.7764 0.2650 0.1440 0.083 Uiso 1 1 calc R
C12 C 0.8539(5) 0.3462(3) 0.2453(2) 0.0492(12) Uani 1 1 d .
H12 H 0.9278 0.3486 0.2295 0.059 Uiso 1 1 calc R
C13 C 0.8369(5) 0.4061(3) 0.2850(2) 0.0463(11) Uani 1 1 d .
C14 C 0.9291(6) 0.4631(4) 0.2906(3) 0.0674(16) Uani 1 1 d .
H14 H 0.9963 0.4600 0.2703 0.081 Uiso 1 1 calc R
C15 C 0.9205(7) 0.5235(4) 0.3259(3) 0.0741(18) Uani 1 1 d .
H15 H 0.9821 0.5609 0.3293 0.089 Uiso 1 1 calc R
C16 C 0.8214(6) 0.5292(3) 0.3563(3) 0.0610(15) Uani 1 1 d .
H16 H 0.8153 0.5706 0.3795 0.073 Uiso 1 1 calc R
C17 C 0.7328(5) 0.4739(3) 0.3522(2) 0.0428(11) Uani 1 1 d .
C18 C 0.7363(4) 0.4109(2) 0.31588(18) 0.0373(10) Uani 1 1 d .
C19 C 0.6345(6) 0.5298(3) 0.4266(2) 0.0628(15) Uani 1 1 d .
H19A H 0.5604 0.5246 0.4443 0.094 Uiso 1 1 calc R
H19B H 0.6333 0.5777 0.4086 0.094 Uiso 1 1 calc R
H19C H 0.7121 0.5244 0.4567 0.094 Uiso 1 1 calc R
C20 C 0.5326(5) 0.3709(3) 0.1565(2) 0.0455(11) Uani 1 1 d .
H20 H 0.6190 0.3853 0.1654 0.055 Uiso 1 1 calc R
C21 C 0.4541(5) 0.4025(3) 0.1080(2) 0.0426(10) Uani 1 1 d .
H21 H 0.4877 0.4366 0.0850 0.051 Uiso 1 1 calc R
C22 C 0.3231(5) 0.3833(2) 0.09320(17) 0.0388(10) Uani 1 1 d .
C23 C 0.2826(5) 0.3318(3) 0.12989(19) 0.0468(11) Uani 1 1 d .
H23 H 0.1960 0.3176 0.1226 0.056 Uiso 1 1 calc R
C24 C 0.3694(5) 0.3013(3) 0.17726(19) 0.0446(11) Uani 1 1 d .
H24 H 0.3395 0.2656 0.2001 0.054 Uiso 1 1 calc R
C25 C 0.2306(5) 0.4116(2) 0.04061(17) 0.0378(10) Uani 1 1 d .
C26 C 0.2258(4) 0.4813(2) 0.01237(17) 0.0362(9) Uani 1 1 d .
C27 C 0.3041(5) 0.5426(3) 0.0328(2) 0.0444(11) Uani 1 1 d .
H27 H 0.3690 0.5340 0.0663 0.053 Uiso 1 1 calc R
C28 C 0.2995(6) 0.6138(3) 0.0109(2) 0.0534(13) Uani 1 1 d .
H28 H 0.3579 0.6470 0.0328 0.064 Uiso 1 1 calc R
C29 C 0.2188(6) 0.6422(3) -0.0398(2) 0.0568(14) Uani 1 1 d .
H29 H 0.2288 0.6923 -0.0466 0.068 Uiso 1 1 calc R
C30 C 0.1264(6) 0.6065(3) -0.0812(2) 0.0550(13) Uani 1 1 d .
H30 H 0.0874 0.6355 -0.1134 0.066 Uiso 1 1 calc R
C31 C 0.0820(5) 0.5344(3) -0.0826(2) 0.0462(11) Uani 1 1 d .
H31 H 0.0198 0.5216 -0.1161 0.055 Uiso 1 1 calc R
C32 C 0.1177(4) 0.4781(2) -0.04073(16) 0.0349(9) Uani 1 1 d .
C33 C 0.0623(4) 0.4069(2) -0.04167(17) 0.0351(9) Uani 1 1 d .
C34 C 0.1298(4) 0.3694(3) 0.00858(17) 0.0366(9) Uani 1 1 d .
H34 H 0.1096 0.3219 0.0192 0.044 Uiso 1 1 calc R
C35 C -0.1471(5) 0.2611(3) -0.12908(19) 0.0456(11) Uani 1 1 d .
H35 H -0.1487 0.2097 -0.1295 0.055 Uiso 1 1 calc R
C36 C -0.0485(5) 0.2954(3) -0.0898(2) 0.0463(11) Uani 1 1 d .
H36 H 0.0146 0.2669 -0.0655 0.056 Uiso 1 1 calc R
C37 C -0.0417(4) 0.3714(3) -0.08573(17) 0.0366(9) Uani 1 1 d .
C38 C -0.1398(5) 0.4097(3) -0.12432(18) 0.0409(10) Uani 1 1 d .
H38 H -0.1415 0.4611 -0.1239 0.049 Uiso 1 1 calc R
C39 C -0.2344(5) 0.3707(3) -0.16314(18) 0.0432(10) Uani 1 1 d .
H39 H -0.2980 0.3978 -0.1885 0.052 Uiso 1 1 calc R
C40 C 0.9960(11) 0.6584(6) 0.4664(6) 0.138(5) Uani 1 1 d .
C41 C 1.0500(10) 0.6055(5) 0.5108(4) 0.110(3) Uani 1 1 d .
H41A H 1.0884 0.5659 0.4927 0.165 Uiso 1 1 calc R
H41B H 0.9829 0.5861 0.5288 0.165 Uiso 1 1 calc R
H41C H 1.1150 0.6288 0.5406 0.165 Uiso 1 1 calc R
Gd1 Gd 0.46891(2) 0.366399(13) 0.362595(9) 0.03867(9) Uani 1 1 d .
N1 N 0.5690(4) 0.1704(2) 0.21993(14) 0.0409(9) Uani 1 1 d .
N2 N 0.7796(4) 0.2901(2) 0.22925(16) 0.0450(9) Uani 1 1 d .
N3 N 0.6198(5) 0.3395(3) 0.48277(18) 0.0555(11) Uani 1 1 d .
N4 N 0.2647(5) 0.4518(3) 0.4084(2) 0.0633(13) Uani 1 1 d .
N5 N 0.2918(6) 0.4270(3) 0.25845(18) 0.0605(13) Uani 1 1 d .
N6 N 0.4950(4) 0.3209(2) 0.19195(15) 0.0406(9) Uani 1 1 d .
N7 N -0.2408(4) 0.2970(2) -0.16676(15) 0.0382(8) Uani 1 1 d .
N8 N 0.9490(15) 0.6980(6) 0.4329(6) 0.256(10) Uani 1 1 d .
Ni1 Ni 0.62419(6) 0.26564(3) 0.26467(2) 0.03497(14) Uani 1 1 d .
O1 O 0.3893(4) 0.24836(19) 0.40614(15) 0.0542(9) Uani 1 1 d .
O2 O 0.4798(3) 0.25561(16) 0.31046(12) 0.0384(7) Uani 1 1 d .
O3 O 0.6451(3) 0.36019(16) 0.31406(13) 0.0385(7) Uani 1 1 d .
O4 O 0.6308(4) 0.47334(19) 0.38164(14) 0.0486(8) Uani 1 1 d .
O5 O 0.6547(4) 0.3112(2) 0.43803(15) 0.0597(10) Uani 1 1 d .
O6 O 0.5257(4) 0.3837(2) 0.47166(16) 0.0591(10) Uani 1 1 d .
O7 O 0.6752(5) 0.3238(3) 0.53300(17) 0.0869(15) Uani 1 1 d .
O8 O 0.2615(5) 0.3828(3) 0.4108(2) 0.0801(13) Uani 1 1 d .
O9 O 0.3521(4) 0.4776(2) 0.38474(17) 0.0625(10) Uani 1 1 d .
O10 O 0.1905(5) 0.4910(4) 0.4276(2) 0.1038(19) Uani 1 1 d .
O11 O 0.2611(4) 0.3717(2) 0.28619(18) 0.0654(10) Uani 1 1 d .
O12 O 0.4103(5) 0.4475(2) 0.27326(18) 0.0655(11) Uani 1 1 d .
O13 O 0.2127(6) 0.4573(3) 0.2198(2) 0.1027(19) Uani 1 1 d .

loop_
_atom_site_aniso_label
_atom_site_aniso_U_11
_atom_site_aniso_U_22
_atom_site_aniso_U_33
_atom_site_aniso_U_23
_atom_site_aniso_U_13
_atom_site_aniso_U_12
C1 0.104(5) 0.056(4) 0.068(4) 0.003(3) 0.051(4) -0.003(4)
C2 0.060(3) 0.033(2) 0.055(3) -0.001(2) 0.018(2) -0.004(2)
C3 0.085(4) 0.040(3) 0.077(4) 0.004(3) 0.042(3) -0.010(3)
C4 0.091(5) 0.034(3) 0.103(5) -0.002(3) 0.050(4) -0.020(3)
C5 0.068(4) 0.038(3) 0.074(3) -0.009(3) 0.019(3) -0.014(3)
C6 0.052(3) 0.030(2) 0.042(2) 0.0004(18) 0.0036(19) -0.001(2)
C7 0.042(2) 0.029(2) 0.040(2) 0.0038(17) 0.0039(18) -0.002(2)
C8 0.055(3) 0.032(2) 0.037(2) -0.0052(17) -0.0049(19) -0.003(2)
C9 0.088(4) 0.046(3) 0.035(2) -0.008(2) 0.013(2) -0.001(3)
C10 0.087(5) 0.061(4) 0.047(3) -0.007(2) 0.029(3) 0.002(3)
C11 0.091(5) 0.064(4) 0.063(3) -0.006(3) 0.041(3) -0.007(3)
C12 0.052(3) 0.052(3) 0.046(2) 0.010(2) 0.014(2) 0.001(3)
C13 0.045(3) 0.043(3) 0.048(2) 0.010(2) 0.002(2) -0.005(2)
C14 0.056(4) 0.069(4) 0.076(4) 0.002(3) 0.012(3) -0.015(3)
C15 0.062(4) 0.062(4) 0.096(5) -0.009(3) 0.011(3) -0.024(3)
C16 0.066(4) 0.044(3) 0.068(3) -0.010(3) 0.003(3) -0.018(3)
C17 0.044(3) 0.037(3) 0.042(2) 0.0031(18) -0.0034(19) -0.001(2)
C18 0.040(2) 0.030(2) 0.036(2) 0.0053(16) -0.0030(17) -0.002(2)
C19 0.082(4) 0.050(3) 0.051(3) -0.016(2) 0.002(3) -0.002(3)
C20 0.050(3) 0.038(3) 0.042(2) 0.0083(19) -0.0057(19) -0.010(2)
C21 0.040(3) 0.042(3) 0.043(2) 0.0092(19) 0.0029(19) -0.001(2)
C22 0.051(3) 0.034(2) 0.0280(18) -0.0019(15) 0.0015(17) 0.000(2)
C23 0.050(3) 0.052(3) 0.035(2) 0.0050(19) 0.0002(19) -0.006(2)
C24 0.050(3) 0.046(3) 0.035(2) 0.0081(19) 0.0034(19) -0.002(2)
C25 0.049(3) 0.034(2) 0.0284(18) 0.0007(16) 0.0034(17) 0.003(2)
C26 0.041(2) 0.035(2) 0.0297(18) -0.0017(16) 0.0033(17) 0.000(2)
C27 0.049(3) 0.041(3) 0.040(2) -0.0029(19) 0.0023(19) -0.003(2)
C28 0.063(3) 0.039(3) 0.056(3) -0.002(2) 0.006(2) -0.010(2)
C29 0.079(4) 0.035(3) 0.056(3) 0.009(2) 0.013(3) -0.005(3)
C30 0.073(4) 0.041(3) 0.048(3) 0.014(2) 0.008(3) -0.001(3)
C31 0.057(3) 0.044(3) 0.037(2) 0.0048(19) 0.006(2) -0.001(2)
C32 0.041(2) 0.035(2) 0.0278(17) 0.0014(15) 0.0054(16) 0.0035(19)
C33 0.044(3) 0.031(2) 0.0277(18) -0.0008(15) 0.0028(16) 0.002(2)
C34 0.046(2) 0.033(2) 0.0294(18) 0.0000(16) 0.0053(17) 0.000(2)
C35 0.056(3) 0.034(2) 0.041(2) 0.0011(18) -0.005(2) -0.003(2)
C36 0.054(3) 0.037(3) 0.040(2) 0.0032(19) -0.006(2) -0.001(2)
C37 0.043(2) 0.038(2) 0.0271(17) -0.0005(16) 0.0037(16) 0.003(2)
C38 0.050(3) 0.033(2) 0.035(2) -0.0017(17) -0.0016(18) 0.004(2)
C39 0.051(3) 0.039(3) 0.033(2) -0.0024(18) -0.0035(18) 0.006(2)
C40 0.137(9) 0.074(6) 0.164(10) -0.062(7) -0.058(8) 0.031(6)
C41 0.122(8) 0.074(6) 0.126(7) -0.014(5) 0.010(6) 0.001(5)
Gd1 0.05088(15) 0.03049(12) 0.03465(11) 0.00174(8) 0.00907(9) 0.00149(11)
N1 0.053(2) 0.039(2) 0.0274(16) -0.0026(14) 0.0004(15) 0.0034(19)
N2 0.057(3) 0.042(2) 0.0378(18) 0.0077(16) 0.0141(17) 0.005(2)
N3 0.078(3) 0.049(3) 0.038(2) 0.0055(18) 0.009(2) 0.002(3)
N4 0.067(3) 0.076(4) 0.047(2) -0.001(2) 0.011(2) 0.025(3)
N5 0.078(4) 0.061(3) 0.040(2) 0.006(2) 0.007(2) 0.026(3)
N6 0.048(2) 0.036(2) 0.0334(17) 0.0033(15) -0.0012(15) 0.0025(18)
N7 0.042(2) 0.038(2) 0.0303(16) -0.0004(14) -0.0007(15) -0.0006(17)
N8 0.304(17) 0.111(8) 0.253(14) -0.085(9) -0.167(13) 0.104(10)
Ni1 0.0464(3) 0.0304(3) 0.0262(2) 0.00135(19) 0.0034(2) -0.0006(2)
O1 0.078(3) 0.0389(19) 0.0547(19) -0.0031(15) 0.0339(19) -0.0094(18)
O2 0.0515(19) 0.0299(16) 0.0334(14) 0.0015(11) 0.0077(13) -0.0027(14)
O3 0.0495(18) 0.0269(16) 0.0381(14) -0.0027(12) 0.0069(13) -0.0065(14)
O4 0.061(2) 0.0372(18) 0.0462(17) -0.0072(14) 0.0068(15) -0.0036(17)
O5 0.072(3) 0.064(3) 0.0437(18) -0.0038(17) 0.0132(17) 0.012(2)
O6 0.085(3) 0.047(2) 0.0472(19) 0.0016(15) 0.0190(19) 0.015(2)
O7 0.117(4) 0.097(4) 0.0383(19) 0.010(2) -0.003(2) 0.023(3)
O8 0.081(3) 0.075(3) 0.088(3) 0.021(2) 0.026(3) 0.003(3)
O9 0.074(3) 0.051(2) 0.063(2) -0.0010(18) 0.016(2) 0.012(2)
O10 0.089(4) 0.142(5) 0.083(3) -0.020(3) 0.022(3) 0.052(4)
O11 0.068(3) 0.058(3) 0.065(2) 0.003(2) 0.002(2) 0.004(2)
O12 0.077(3) 0.058(3) 0.064(2) 0.0121(19) 0.022(2) 0.010(2)
O13 0.124(5) 0.113(4) 0.063(3) 0.024(3) 0.001(3) 0.056(4)

loop_
_atom_type_symbol
_atom_type_description
_atom_type_scat_dispersion_real
_atom_type_scat_dispersion_imag
_atom_type_scat_source
C C 0.0033 0.0016 'International Tables Vol C Tables 4.2.6.8 and 6.1.1.4'
H H 0.0000 0.0000 'International Tables Vol C Tables 4.2.6.8 and 6.1.1.4'
Gd Gd -0.1653 3.9035 'International Tables Vol C Tables 4.2.6.8 and 6.1.1.4'
N N 0.0061 0.0033 'International Tables Vol C Tables 4.2.6.8 and 6.1.1.4'
Ni Ni 0.3393 1.1124 'International Tables Vol C Tables 4.2.6.8 and 6.1.1.4'
O O 0.0106 0.0060 'International Tables Vol C Tables 4.2.6.8 and 6.1.1.4'

loop_
_geom_angle_atom_site_label_1
_geom_angle_atom_site_label_2
_geom_angle_atom_site_label_3
_geom_angle
_geom_angle_site_symmetry_3
O1 C1 H1A 109.5 .
O1 C1 H1B 109.5 .
H1A C1 H1B 109.5 .
O1 C1 H1C 109.5 .
H1A C1 H1C 109.5 .
H1B C1 H1C 109.5 .
C3 C2 O1 124.3(5) .
C3 C2 C7 121.8(5) .
O1 C2 C7 113.9(4) .
C2 C3 C4 120.0(5) .
C2 C3 H3 120.0 .
C4 C3 H3 120.0 .
C5 C4 C3 119.8(5) .
C5 C4 H4 120.1 .
C3 C4 H4 120.1 .
C4 C5 C6 120.8(5) .
C4 C5 H5 119.6 .
C6 C5 H5 119.6 .
C5 C6 C7 119.6(4) .
C5 C6 C8 115.9(4) .
C7 C6 C8 124.4(4) .
O2 C7 C2 118.0(4) .
O2 C7 C6 124.0(4) .
C2 C7 C6 118.0(4) .
N1 C8 C6 126.8(4) .
N1 C8 H8 116.6 .
C6 C8 H8 116.6 .
N1 C9 C10 112.1(4) .
N1 C9 H9A 109.2 .
C10 C9 H9A 109.2 .
N1 C9 H9B 109.2 .
C10 C9 H9B 109.2 .
H9A C9 H9B 107.9 .
C9 C10 C11 115.3(6) .
C9 C10 H10A 108.5 .
C11 C10 H10A 108.5 .
C9 C10 H10B 108.5 .
C11 C10 H10B 108.5 .
H10A C10 H10B 107.5 .
N2 C11 C10 115.7(4) .
N2 C11 H11A 108.3 .
C10 C11 H11A 108.3 .
N2 C11 H11B 108.3 .
C10 C11 H11B 108.3 .
H11A C11 H11B 107.4 .
N2 C12 C13 128.3(5) .
N2 C12 H12 115.8 .
C13 C12 H12 115.8 .
C18 C13 C14 119.5(5) .
C18 C13 C12 125.0(5) .
C14 C13 C12 115.5(5) .
C15 C14 C13 120.4(6) .
C15 C14 H14 119.8 .
C13 C14 H14 119.8 .
C14 C15 C16 120.7(6) .
C14 C15 H15 119.6 .
C16 C15 H15 119.6 .
C17 C16 C15 119.6(6) .
C17 C16 H16 120.2 .
C15 C16 H16 120.2 .
C16 C17 O4 124.4(5) .
C16 C17 C18 122.0(5) .
O4 C17 C18 113.6(4) .
O3 C18 C13 124.4(4) .
O3 C18 C17 117.8(4) .
C13 C18 C17 117.8(4) .
O4 C19 H19A 109.5 .
O4 C19 H19B 109.5 .
H19A C19 H19B 109.5 .
O4 C19 H19C 109.5 .
H19A C19 H19C 109.5 .
H19B C19 H19C 109.5 .
N6 C20 C21 125.2(5) .
N6 C20 H20 117.4 .
C21 C20 H20 117.4 .
C20 C21 C22 119.5(4) .
C20 C21 H21 120.3 .
C22 C21 H21 120.3 .
C23 C22 C21 115.9(4) .
C23 C22 C25 119.8(4) .
C21 C22 C25 124.2(4) .
C24 C23 C22 120.7(5) .
C24 C23 H23 119.7 .
C22 C23 H23 119.7 .
N6 C24 C23 123.2(4) .
N6 C24 H24 118.4 .
C23 C24 H24 118.4 .
C34 C25 C26 107.3(4) .
C34 C25 C22 123.0(4) .
C26 C25 C22 129.7(4) .
C27 C26 C25 126.1(4) .
C27 C26 C32 127.0(4) .
C25 C26 C32 106.9(4) .
C28 C27 C26 129.9(5) .
C28 C27 H27 115.0 .
C26 C27 H27 115.0 .
C27 C28 C29 128.3(5) .
C27 C28 H28 115.8 .
C29 C28 H28 115.8 .
C30 C29 C28 129.0(5) .
C30 C29 H29 115.5 .
C28 C29 H29 115.5 .
C29 C30 C31 130.3(5) .
C29 C30 H30 114.9 .
C31 C30 H30 114.9 .
C30 C31 C32 129.0(5) .
C30 C31 H31 115.5 .
C32 C31 H31 115.5 .
C31 C32 C33 127.1(4) .
C31 C32 C26 125.9(4) .
C33 C32 C26 106.9(4) .
C34 C33 C32 107.0(4) .
C34 C33 C37 122.1(4) .
C32 C33 C37 130.8(4) .
C25 C34 C33 111.8(4) .
C25 C34 H34 124.1 .
C33 C34 H34 124.1 .
N7 C35 C36 124.1(5) .
N7 C35 H35 118.0 .
C36 C35 H35 118.0 .
C35 C36 C37 121.1(4) .
C35 C36 H36 119.4 .
C37 C36 H36 119.4 .
C36 C37 C38 115.5(4) .
C36 C37 C33 120.1(4) .
C38 C37 C33 124.4(4) .
C39 C38 C37 119.7(4) .
C39 C38 H38 120.2 .
C37 C38 H38 120.2 .
N7 C39 C38 124.6(4) .
N7 C39 H39 117.7 .
C38 C39 H39 117.7 .
N8 C40 C41 176.6(19) .
C40 C41 H41A 109.5 .
C40 C41 H41B 109.5 .
H41A C41 H41B 109.5 .
C40 C41 H41C 109.5 .
H41A C41 H41C 109.5 .
H41B C41 H41C 109.5 .
O2 Gd1 O3 65.85(10) .
O2 Gd1 O9 151.68(13) .
O3 Gd1 O9 127.82(13) .
O2 Gd1 O6 126.72(11) .
O3 Gd1 O6 115.99(13) .
O9 Gd1 O6 73.28(13) .
O2 Gd1 O12 96.39(12) .
O3 Gd1 O12 73.87(13) .
O9 Gd1 O12 69.07(13) .
O6 Gd1 O12 136.58(13) .
O2 Gd1 O11 78.73(13) .
O3 Gd1 O11 109.28(12) .
O9 Gd1 O11 73.26(14) .
O6 Gd1 O11 134.05(14) .
O12 Gd1 O11 51.09(15) .
O2 Gd1 O5 84.24(11) .
O3 Gd1 O5 74.46(11) .
O9 Gd1 O5 121.88(12) .
O6 Gd1 O5 50.81(12) .
O12 Gd1 O5 144.84(15) .
O11 Gd1 O5 158.72(14) .
O2 Gd1 O4 129.00(11) .
O3 Gd1 O4 63.44(10) .
O9 Gd1 O4 72.15(13) .
O6 Gd1 O4 73.76(12) .
O12 Gd1 O4 74.75(13) .
O11 Gd1 O4 123.09(13) .
O5 Gd1 O4 77.73(13) .
O2 Gd1 O1 63.03(10) .
O3 Gd1 O1 119.88(11) .
O9 Gd1 O1 112.17(13) .
O6 Gd1 O1 74.89(12) .
O12 Gd1 O1 139.82(15) .
O11 Gd1 O1 89.72(14) .
O5 Gd1 O1 71.09(14) .
O4 Gd1 O1 145.30(12) .
O2 Gd1 O8 116.02(14) .
O3 Gd1 O8 175.03(13) .
O9 Gd1 O8 48.32(15) .
O6 Gd1 O8 67.01(15) .
O12 Gd1 O8 101.21(15) .
O11 Gd1 O8 67.29(15) .
O5 Gd1 O8 110.08(13) .
O4 Gd1 O8 114.97(14) .
O1 Gd1 O8 64.32(14) .
O2 Gd1 N5 89.59(12) .
O3 Gd1 N5 93.55(13) .
O9 Gd1 N5 66.59(13) .
O6 Gd1 N5 139.48(13) .
O12 Gd1 N5 25.83(14) .
O11 Gd1 N5 25.48(15) .
O5 Gd1 N5 167.93(13) .
O4 Gd1 N5 98.40(14) .
O1 Gd1 N5 115.14(15) .
O8 Gd1 N5 81.95(15) .
O2 Gd1 N3 105.36(12) .
O3 Gd1 N3 96.44(12) .
O9 Gd1 N3 97.87(13) .
O6 Gd1 N3 25.23(12) .
O12 Gd1 N3 150.14(15) .
O11 Gd1 N3 152.92(14) .
O5 Gd1 N3 25.66(12) .
O4 Gd1 N3 75.68(12) .
O1 Gd1 N3 69.62(13) .
O8 Gd1 N3 87.53(15) .
N5 Gd1 N3 164.45(13) .
C8 N1 C9 117.7(4) .
C8 N1 Ni1 124.2(3) .
C9 N1 Ni1 118.1(3) .
C12 N2 C11 116.0(4) .
C12 N2 Ni1 123.4(3) .
C11 N2 Ni1 120.6(4) .
O7 N3 O6 122.9(5) .
O7 N3 O5 120.9(5) .
O6 N3 O5 116.2(4) .
O7 N3 Gd1 174.6(4) .
O6 N3 Gd1 56.9(2) .
O5 N3 Gd1 59.7(2) .
O10 N4 O8 123.0(6) .
O10 N4 O9 122.2(6) .
O8 N4 O9 114.8(5) .
O13 N5 O11 121.1(6) .
O13 N5 O12 123.1(6) .
O11 N5 O12 115.8(4) .
O13 N5 Gd1 172.4(4) .
O11 N5 Gd1 58.5(3) .
O12 N5 Gd1 58.0(2) .
C20 N6 C24 115.5(4) .
C20 N6 Ni1 124.4(3) .
C24 N6 Ni1 119.9(3) .
C39 N7 C35 115.1(4) .
C39 N7 Ni1 125.0(3) 4_465
C35 N7 Ni1 119.5(3) 4_465
N1 Ni1 N2 98.69(17) .
N1 Ni1 O2 91.18(14) .
N2 Ni1 O2 169.96(15) .
N1 Ni1 O3 168.76(15) .
N2 Ni1 O3 92.26(15) .
O2 Ni1 O3 77.96(12) .
N1 Ni1 N6 86.18(15) .
N2 Ni1 N6 91.17(15) .
O2 Ni1 N6 91.28(14) .
O3 Ni1 N6 91.13(13) .
N1 Ni1 N7 89.99(14) 4_666
N2 Ni1 N7 86.74(15) 4_666
O2 Ni1 N7 91.50(13) 4_666
O3 Ni1 N7 93.14(13) 4_666
N6 Ni1 N7 175.31(14) 4_666
C2 O1 C1 116.1(4) .
C2 O1 Gd1 118.0(3) .
C1 O1 Gd1 125.9(3) .
C7 O2 Ni1 122.3(3) .
C7 O2 Gd1 126.5(3) .
Ni1 O2 Gd1 108.09(13) .
C18 O3 Ni1 126.2(3) .
C18 O3 Gd1 126.3(3) .
Ni1 O3 Gd1 107.41(13) .
C17 O4 C19 115.9(4) .
C17 O4 Gd1 118.8(3) .
C19 O4 Gd1 124.9(3) .
N3 O5 Gd1 94.7(3) .
N3 O6 Gd1 97.9(3) .
N4 O8 Gd1 93.5(3) .
N4 O9 Gd1 103.4(3) .
N5 O11 Gd1 96.0(3) .
N5 O12 Gd1 96.1(3) .

loop_
_geom_bond_atom_site_label_1
_geom_bond_atom_site_label_2
_geom_bond_distance
_geom_bond_site_symmetry_2
C1 O1 1.449(6) .
C1 H1A 0.9600 .
C1 H1B 0.9600 .
C1 H1C 0.9600 .
C2 C3 1.377(7) .
C2 O1 1.382(6) .
C2 C7 1.398(6) .
C3 C4 1.384(8) .
C3 H3 0.9300 .
C4 C5 1.378(8) .
C4 H4 0.9300 .
C5 C6 1.402(7) .
C5 H5 0.9300 .
C6 C7 1.407(6) .
C6 C8 1.455(7) .
C7 O2 1.324(5) .
C8 N1 1.272(6) .
C8 H8 0.9300 .
C9 N1 1.469(6) .
C9 C10 1.498(9) .
C9 H9A 0.9700 .
C9 H9B 0.9700 .
C10 C11 1.503(9) .
C10 H10A 0.9700 .
C10 H10B 0.9700 .
C11 N2 1.478(7) .
C11 H11A 0.9700 .
C11 H11B 0.9700 .
C12 N2 1.288(7) .
C12 C13 1.451(7) .
C12 H12 0.9300 .
C13 C18 1.400(7) .
C13 C14 1.407(8) .
C14 C15 1.376(9) .
C14 H14 0.9300 .
C15 C16 1.380(9) .
C15 H15 0.9300 .
C16 C17 1.359(7) .
C16 H16 0.9300 .
C17 O4 1.389(6) .
C17 C18 1.418(6) .
C18 O3 1.324(5) .
C19 O4 1.448(6) .
C19 H19A 0.9600 .
C19 H19B 0.9600 .
C19 H19C 0.9600 .
C20 N6 1.333(6) .
C20 C21 1.368(6) .
C20 H20 0.9300 .
C21 C22 1.398(7) .
C21 H21 0.9300 .
C22 C23 1.384(6) .
C22 C25 1.477(6) .
C23 C24 1.383(6) .
C23 H23 0.9300 .
C24 N6 1.346(6) .
C24 H24 0.9300 .
C25 C34 1.389(6) .
C25 C26 1.414(6) .
C26 C27 1.405(6) .
C26 C32 1.488(6) .
C27 C28 1.379(7) .
C27 H27 0.9300 .
C28 C29 1.390(8) .
C28 H28 0.9300 .
C29 C30 1.371(8) .
C29 H29 0.9300 .
C30 C31 1.386(7) .
C30 H30 0.9300 .
C31 C32 1.397(6) .
C31 H31 0.9300 .
C32 C33 1.412(6) .
C33 C34 1.399(6) .
C33 C37 1.477(6) .
C34 H34 0.9300 .
C35 N7 1.339(6) .
C35 C36 1.375(7) .
C35 H35 0.9300 .
C36 C37 1.378(6) .
C36 H36 0.9300 .
C37 C38 1.398(6) .
C38 C39 1.384(6) .
C38 H38 0.9300 .
C39 N7 1.338(6) .
C39 H39 0.9300 .
C40 N8 1.094(15) .
C40 C41 1.427(15) .
C41 H41A 0.9600 .
C41 H41B 0.9600 .
C41 H41C 0.9600 .
Gd1 O2 2.351(3) .
Gd1 O3 2.366(3) .
Gd1 O9 2.469(4) .
Gd1 O6 2.474(4) .
Gd1 O12 2.495(4) .
Gd1 O11 2.508(4) .
Gd1 O5 2.534(4) .
Gd1 O4 2.558(4) .
Gd1 O1 2.574(3) .
Gd1 O8 2.673(5) .
Gd1 N5 2.924(4) .
Gd1 N3 2.926(4) .
N1 Ni1 2.028(4) .
N2 Ni1 2.030(4) .
N3 O7 1.214(5) .
N3 O6 1.259(6) .
N3 O5 1.271(5) .
N4 O10 1.207(6) .
N4 O8 1.251(7) .
N4 O9 1.257(6) .
N5 O13 1.216(6) .
N5 O11 1.265(6) .
N5 O12 1.282(7) .
N6 Ni1 2.167(4) .
N7 Ni1 2.204(4) 4_465
Ni1 O2 2.036(3) .
Ni1 O3 2.040(3) .
Ni1 N7 2.204(4) 4_666
